data_7119343
loop_
_publ_author_name
'Seitz, A. E.'
'Heinl, V.'
'Timoshkin, A. Y.'
'Scheer, M.'

_publ_section_title
;
 Transformation of nortricyclane type cage compounds P4S3, P4Se3 and As4S3
 by [Cp''2Zr(CO)2].
;
_journal_issue 6
_journal_name_full 'Chemical communications (Cambridge, England)'
_journal_page_first 1172
_journal_page_last 1175
_journal_paper_doi 10.1039/c6cc09427a
_journal_volume 53
_journal_year 2017
_chemical_formula_moiety 'C52 H84 P2 Se4 Zr2'
_chemical_formula_sum 'C52 H84 P2 Se4 Zr2'
_chemical_formula_weight 1269.41
_space_group_crystal_system monoclinic
_space_group_IT_number 14
_space_group_name_Hall '-P 2yn'
_space_group_name_H-M_alt 'P 1 21/n 1'
_symmetry_space_group_name_Hall '-P 2yn'
_symmetry_space_group_name_H-M 'P 1 21/n 1'
_atom_sites_solution_hydrogens geom
_atom_sites_solution_primary direct
_audit_creation_date 2015-04-02
_audit_creation_method
;
Olex2 1.2
(compiled 2015.01.26 svn.r3150 for OlexSys, GUI svn.r4998)
;
_audit_update_record
;
2016-11-21 deposited with the CCDC.
2016-12-20 downloaded from the CCDC.
;
_cell_angle_alpha 90
_cell_angle_beta 102.8354(18)
_cell_angle_gamma 90
_cell_formula_units_Z 2
_cell_length_a 15.2831(3)
_cell_length_b 9.91947(18)
_cell_length_c 18.6250(3)
_cell_measurement_reflns_used 4734
_cell_measurement_temperature 123(1)
_cell_measurement_theta_max 74.2460
_cell_measurement_theta_min 3.3540
_cell_volume 2753.00(9)
_computing_cell_refinement
;
CrysAlisPro, Agilent Technologies,
Version 1.171.37.34 (release 22-05-2014 CrysAlis171 .NET)
(compiled May 22 2014,16:03:01)
;
_computing_data_collection
;
CrysAlisPro, Agilent Technologies,
Version 1.171.37.34 (release 22-05-2014 CrysAlis171 .NET)
(compiled May 22 2014,16:03:01)
;
_computing_data_reduction
;
CrysAlisPro, Agilent Technologies,
Version 1.171.37.34 (release 22-05-2014 CrysAlis171 .NET)
(compiled May 22 2014,16:03:01)
;
_computing_molecular_graphics 'Olex2 (Dolomanov et al., 2009)'
_computing_publication_material 'Olex2 (Dolomanov et al., 2009)'
_computing_structure_refinement 'ShelXL (Sheldrick, 2008)'
_computing_structure_solution 'ShelXT (Sheldrick, 2015)'
_diffrn_ambient_environment N~2~
_diffrn_ambient_temperature 123(1)
_diffrn_detector 'CCD plate'
_diffrn_detector_area_resol_mean 4.1818
_diffrn_detector_type TitanS2
_diffrn_measured_fraction_theta_full 0.992
_diffrn_measured_fraction_theta_max 0.992
_diffrn_measurement_details
;
#__ type_ start__ end____ width___ exp.time_
  1 omega  -66.00   22.00   0.5000   20.0000
omega____ theta____ kappa____ phi______ frames
    -      -44.0756   57.0000 -150.0000 176

#__ type_ start__ end____ width___ exp.time_
  2 omega  -50.00   27.00   0.5000   20.0000
omega____ theta____ kappa____ phi______ frames
    -      -44.0756   38.0000  120.0000 154

#__ type_ start__ end____ width___ exp.time_
  3 omega   38.00   86.00   0.5000   80.0000
omega____ theta____ kappa____ phi______ frames
    -      104.5000  -30.0000  150.0000 96

#__ type_ start__ end____ width___ exp.time_
  4 omega   32.00   81.00   0.5000   80.0000
omega____ theta____ kappa____ phi______ frames
    -      104.5000  -30.0000   60.0000 98

#__ type_ start__ end____ width___ exp.time_
  5 omega   34.00  120.00   0.5000   80.0000
omega____ theta____ kappa____ phi______ frames
    -      104.5000 -125.0000  120.0000 172

#__ type_ start__ end____ width___ exp.time_
  6 omega   86.00  173.00   0.5000   80.0000
omega____ theta____ kappa____ phi______ frames
    -      104.5000   45.0000 -180.0000 174

#__ type_ start__ end____ width___ exp.time_
  7 omega   41.00  127.00   0.5000   80.0000
omega____ theta____ kappa____ phi______ frames
    -      104.5000  -77.0000 -120.0000 172

#__ type_ start__ end____ width___ exp.time_
  8 omega   14.00  101.00   0.5000   20.0000
omega____ theta____ kappa____ phi______ frames
    -       44.0756   77.0000  120.0000 174
;
_diffrn_measurement_device 'four-circle diffractometer'
_diffrn_measurement_device_type 'GV50, TitanS2'
_diffrn_measurement_method '\w scans'
_diffrn_orient_matrix_UB_11 0.0362753000
_diffrn_orient_matrix_UB_12 -0.1231329000
_diffrn_orient_matrix_UB_13 -0.0346516000
_diffrn_orient_matrix_UB_21 0.0436835000
_diffrn_orient_matrix_UB_22 0.0946879000
_diffrn_orient_matrix_UB_23 -0.0476232000
_diffrn_orient_matrix_UB_31 0.0863063000
_diffrn_orient_matrix_UB_32 0.0040374000
_diffrn_orient_matrix_UB_33 0.0610369000
_diffrn_radiation_monochromator mirror
_diffrn_radiation_probe x-ray
_diffrn_radiation_type CuK\a
_diffrn_radiation_wavelength 1.54184
_diffrn_reflns_av_R_equivalents 0.0707
_diffrn_reflns_av_unetI/netI 0.0767
_diffrn_reflns_Laue_measured_fraction_full 0.992
_diffrn_reflns_Laue_measured_fraction_max 0.992
_diffrn_reflns_limit_h_max 18
_diffrn_reflns_limit_h_min -13
_diffrn_reflns_limit_k_max 11
_diffrn_reflns_limit_k_min -11
_diffrn_reflns_limit_l_max 22
_diffrn_reflns_limit_l_min -19
_diffrn_reflns_number 10319
_diffrn_reflns_point_group_measured_fraction_full 0.992
_diffrn_reflns_point_group_measured_fraction_max 0.992
_diffrn_reflns_theta_full 67.059
_diffrn_reflns_theta_max 67.059
_diffrn_reflns_theta_min 3.393
_diffrn_source 'Microfocus X-ray source'
_diffrn_source_type 'GV50 (Cu) X-ray Source'
_exptl_absorpt_coefficient_mu 6.908
_exptl_absorpt_correction_T_max 0.773
_exptl_absorpt_correction_T_min 0.681
_exptl_absorpt_correction_type gaussian
_exptl_absorpt_process_details
;
CrysAlisPro, Agilent Technologies,
Version 1.171.37.34 (release 22-05-2014 CrysAlis171 .NET)
(compiled May 22 2014,16:03:01)
Numerical absorption correction based on gaussian integration over
            a multifaceted crystal model
Empirical absorption correction using spherical harmonics,
 implemented in SCALE3 ABSPACK scaling algorithm.
;
_exptl_crystal_colour 'light brown'
_exptl_crystal_colour_modifier light
_exptl_crystal_colour_primary brown
_exptl_crystal_density_diffrn 1.531
_exptl_crystal_description plate
_exptl_crystal_F_000 1284
_exptl_crystal_preparation -
_exptl_crystal_recrystallization_method -
_exptl_crystal_size_max 0.0857
_exptl_crystal_size_mid 0.0662
_exptl_crystal_size_min 0.0517
_refine_diff_density_max 1.760
_refine_diff_density_min -1.215
_refine_diff_density_rms 0.170
_refine_ls_extinction_method none
_refine_ls_goodness_of_fit_ref 1.021
_refine_ls_hydrogen_treatment constr
_refine_ls_matrix_type full
_refine_ls_number_parameters 283
_refine_ls_number_reflns 4872
_refine_ls_number_restraints 0
_refine_ls_restrained_S_all 1.021
_refine_ls_R_factor_all 0.0624
_refine_ls_R_factor_gt 0.0518
_refine_ls_shift/su_max 0.000
_refine_ls_shift/su_mean 0.000
_refine_ls_structure_factor_coef Fsqd
_refine_ls_weighting_details 'w=1/[\s^2^(Fo^2^)+(0.0684P)^2^] where P=(Fo^2^+2Fc^2^)/3'
_refine_ls_weighting_scheme calc
_refine_ls_wR_factor_gt 0.1236
_refine_ls_wR_factor_ref 0.1327
_reflns_Friedel_coverage 0.000
_reflns_number_gt 4053
_reflns_number_total 4872
_reflns_threshold_expression 'I > 2\s(I)'
_cod_data_source_file c6cc09427a2.cif
_cod_data_source_block sean804_abs
_cod_depositor_comments 'Adding full bibliography for 7119342--7119344.cif.'
_cod_database_code 7119343
_chemical_oxdiff_formula C26H42ZrPSe2
_shelx_space_group_comment
;
The symmetry employed for this shelxl refinement is uniquely defined
by the following loop, which should always be used as a source of
symmetry information in preference to the above space-group names.
They are only intended as comments.
;
_reflns_odcompleteness_completeness 98.91
_reflns_odcompleteness_iscentric 1
_reflns_odcompleteness_theta 66.97
_olex2_refinement_description
;
1. Fixed Uiso
 At 1.2 times of:
  All C(H) groups
 At 1.5 times of:
  All C(H,H,H) groups
2.a Aromatic/amide H refined with riding coordinates:
 C8(H8), C1(H1), C3(H3), C10(H10), C11(H11), C4(H4)
2.b Idealised Me refined as rotating group:
 C72(H72A,H72B,H72C), C143(H14A,H14B,H14C), C61(H61A,H61B,H61C), C142(H14D,
 H14E,H14F), C133(H13A,H13B,H13C), C132(H13D,H13E,H13F), C131(H13G,H13H,H13I),
 C73(H73A,H73B,H73C), C71(H71A,H71B,H71C), C62(H62A,H62B,H62C), C141(H14G,H14H,
 H14I), C63(H63A,H63B,H63C)
;
_shelx_shelxl_version_number 2014/7
_olex2_exptl_crystal_mounting_method -
_olex2_submission_special_instructions 'No special instructions were received'

loop_
_space_group_symop_operation_xyz
'x, y, z'
'-x+1/2, y+1/2, -z+1/2'
'-x, -y, -z'
'x-1/2, -y-1/2, z-1/2'

loop_
_atom_site_label
_atom_site_type_symbol
_atom_site_fract_x
_atom_site_fract_y
_atom_site_fract_z
_atom_site_U_iso_or_equiv
_atom_site_adp_type
_atom_site_occupancy
_atom_site_site_symmetry_order
_atom_site_calc_flag
_atom_site_refinement_flags_posn
Zr1 Zr 0.55349(2) 0.61709(4) 0.33016(2) 0.01558(14) Uani 1 1 d .
Se2 Se 0.44101(3) 0.70887(6) 0.40710(3) 0.02074(16) Uani 1 1 d .
Se1 Se 0.51531(3) 0.37496(6) 0.37210(3) 0.01994(16) Uani 1 1 d .
P1 P 0.44686(8) 0.49405(14) 0.44692(7) 0.0206(3) Uani 1 1 d .
C7 C 0.7721(3) 0.4287(6) 0.4175(3) 0.0235(11) Uani 1 1 d .
C9 C 0.4358(3) 0.7257(6) 0.2230(3) 0.0230(11) Uani 1 1 d .
C8 C 0.4185(3) 0.5852(6) 0.2170(3) 0.0213(11) Uani 1 1 d .
H8 H 0.3656 0.5426 0.2245 0.026 Uiso 1 1 calc R
C2 C 0.7199(3) 0.5588(6) 0.3959(3) 0.0208(11) Uani 1 1 d .
C1 C 0.6864(3) 0.6439(5) 0.4446(3) 0.0188(10) Uani 1 1 d .
H1 H 0.6763 0.6176 0.4911 0.023 Uiso 1 1 calc R
C5 C 0.6702(3) 0.7745(6) 0.4134(3) 0.0226(11) Uani 1 1 d .
C72 C 0.7499(4) 0.3624(6) 0.4851(3) 0.0261(12) Uani 1 1 d .
H72A H 0.7578 0.4281 0.5253 0.039 Uiso 1 1 calc GR
H72B H 0.7901 0.2856 0.5002 0.039 Uiso 1 1 calc GR
H72C H 0.6876 0.3310 0.4731 0.039 Uiso 1 1 calc GR
C3 C 0.7172(3) 0.6349(6) 0.3316(3) 0.0270(13) Uani 1 1 d .
H3 H 0.7330 0.6031 0.2880 0.032 Uiso 1 1 calc R
C10 C 0.5235(4) 0.7443(6) 0.2125(3) 0.0250(12) Uani 1 1 d .
H10 H 0.5544 0.8279 0.2152 0.030 Uiso 1 1 calc R
C12 C 0.4920(3) 0.5180(6) 0.1983(3) 0.0205(11) Uani 1 1 d .
C13 C 0.3643(4) 0.8347(6) 0.2181(3) 0.0286(12) Uani 1 1 d .
C14 C 0.4918(4) 0.3772(6) 0.1654(3) 0.0278(13) Uani 1 1 d .
C11 C 0.5579(3) 0.6170(6) 0.1972(3) 0.0254(12) Uani 1 1 d .
H11 H 0.6157 0.6013 0.1878 0.030 Uiso 1 1 calc R
C143 C 0.4092(4) 0.2981(7) 0.1727(3) 0.0341(14) Uani 1 1 d .
H14A H 0.4069 0.2922 0.2248 0.051 Uiso 1 1 calc GR
H14B H 0.4122 0.2072 0.1529 0.051 Uiso 1 1 calc GR
H14C H 0.3553 0.3439 0.1452 0.051 Uiso 1 1 calc GR
C4 C 0.6873(3) 0.7664(7) 0.3426(3) 0.0288(13) Uani 1 1 d .
H4 H 0.6798 0.8377 0.3077 0.035 Uiso 1 1 calc R
C61 C 0.6321(5) 0.8786(7) 0.5277(4) 0.0395(16) Uani 1 1 d .
H61A H 0.5717 0.8397 0.5160 0.059 Uiso 1 1 calc GR
H61B H 0.6312 0.9639 0.5540 0.059 Uiso 1 1 calc GR
H61C H 0.6735 0.8157 0.5587 0.059 Uiso 1 1 calc GR
C142 C 0.4879(4) 0.3980(7) 0.0822(3) 0.0356(14) Uani 1 1 d .
H14D H 0.4357 0.4537 0.0606 0.053 Uiso 1 1 calc GR
H14E H 0.4826 0.3102 0.0575 0.053 Uiso 1 1 calc GR
H14F H 0.5428 0.4431 0.0761 0.053 Uiso 1 1 calc GR
C133 C 0.2772(4) 0.7810(7) 0.2340(4) 0.0362(15) Uani 1 1 d .
H13A H 0.2510 0.7143 0.1965 0.054 Uiso 1 1 calc GR
H13B H 0.2349 0.8556 0.2330 0.054 Uiso 1 1 calc GR
H13C H 0.2895 0.7385 0.2827 0.054 Uiso 1 1 calc GR
C6 C 0.6633(4) 0.9042(7) 0.4563(4) 0.0347(14) Uani 1 1 d .
C132 C 0.3440(5) 0.8850(7) 0.1377(4) 0.0398(16) Uani 1 1 d .
H13D H 0.3977 0.9282 0.1275 0.060 Uiso 1 1 calc GR
H13E H 0.2947 0.9503 0.1302 0.060 Uiso 1 1 calc GR
H13F H 0.3269 0.8084 0.1043 0.060 Uiso 1 1 calc GR
C131 C 0.3964(4) 0.9564(7) 0.2676(4) 0.0385(15) Uani 1 1 d .
H13G H 0.4061 0.9292 0.3194 0.058 Uiso 1 1 calc GR
H13H H 0.3508 1.0276 0.2575 0.058 Uiso 1 1 calc GR
H13I H 0.4527 0.9904 0.2577 0.058 Uiso 1 1 calc GR
C73 C 0.8717(4) 0.4696(7) 0.4360(4) 0.0404(16) Uani 1 1 d .
H73A H 0.8880 0.5060 0.3918 0.061 Uiso 1 1 calc GR
H73B H 0.9087 0.3904 0.4532 0.061 Uiso 1 1 calc GR
H73C H 0.8817 0.5385 0.4747 0.061 Uiso 1 1 calc GR
C71 C 0.7575(4) 0.3260(7) 0.3544(3) 0.0345(14) Uani 1 1 d .
H71A H 0.6948 0.2960 0.3433 0.052 Uiso 1 1 calc GR
H71B H 0.7970 0.2483 0.3691 0.052 Uiso 1 1 calc GR
H71C H 0.7712 0.3680 0.3106 0.052 Uiso 1 1 calc GR
C62 C 0.6020(4) 1.0080(7) 0.4098(4) 0.0412(16) Uani 1 1 d .
H62A H 0.6183 1.0178 0.3621 0.062 Uiso 1 1 calc GR
H62B H 0.6086 1.0950 0.4354 0.062 Uiso 1 1 calc GR
H62C H 0.5395 0.9778 0.4020 0.062 Uiso 1 1 calc GR
C141 C 0.5755(4) 0.2955(7) 0.1983(3) 0.0400(16) Uani 1 1 d .
H14G H 0.6290 0.3504 0.1989 0.060 Uiso 1 1 calc GR
H14H H 0.5772 0.2147 0.1684 0.060 Uiso 1 1 calc GR
H14I H 0.5741 0.2690 0.2487 0.060 Uiso 1 1 calc GR
C63 C 0.7590(4) 0.9613(7) 0.4770(5) 0.0490(19) Uani 1 1 d .
H63A H 0.7990 0.8947 0.5062 0.073 Uiso 1 1 calc GR
H63B H 0.7592 1.0439 0.5059 0.073 Uiso 1 1 calc GR
H63C H 0.7798 0.9818 0.4321 0.073 Uiso 1 1 calc GR

loop_
_atom_site_aniso_label
_atom_site_aniso_U_11
_atom_site_aniso_U_22
_atom_site_aniso_U_33
_atom_site_aniso_U_23
_atom_site_aniso_U_13
_atom_site_aniso_U_12
Zr1 0.0122(2) 0.0168(3) 0.0178(2) 0.00169(15) 0.00375(15) 0.00042(15)
Se2 0.0202(3) 0.0209(3) 0.0226(3) 0.0038(2) 0.0079(2) 0.0052(2)
Se1 0.0215(3) 0.0171(3) 0.0220(3) 0.00102(19) 0.0065(2) 0.0000(2)
P1 0.0197(6) 0.0219(7) 0.0213(6) 0.0024(5) 0.0071(5) 0.0004(5)
C7 0.015(2) 0.028(3) 0.025(3) -0.001(2) 0.0015(19) 0.007(2)
C9 0.023(2) 0.030(3) 0.014(2) 0.003(2) -0.0006(19) 0.002(2)
C8 0.019(2) 0.027(3) 0.018(2) 0.001(2) 0.0041(19) 0.001(2)
C2 0.011(2) 0.029(3) 0.021(2) -0.002(2) 0.0003(18) 0.000(2)
C1 0.012(2) 0.021(3) 0.023(3) 0.004(2) 0.0031(19) 0.0002(19)
C5 0.011(2) 0.024(3) 0.029(3) 0.003(2) -0.0028(19) -0.007(2)
C72 0.024(3) 0.022(3) 0.029(3) -0.001(2) -0.001(2) 0.006(2)
C3 0.012(2) 0.046(4) 0.023(3) 0.005(2) 0.0043(19) 0.001(2)
C10 0.029(3) 0.025(3) 0.019(2) 0.010(2) 0.002(2) -0.006(2)
C12 0.014(2) 0.025(3) 0.021(2) -0.004(2) -0.0002(19) -0.002(2)
C13 0.030(3) 0.024(3) 0.028(3) 0.008(2) -0.001(2) 0.009(2)
C14 0.023(3) 0.036(4) 0.023(3) -0.006(2) 0.002(2) 0.005(2)
C11 0.016(2) 0.038(4) 0.022(3) 0.002(2) 0.005(2) -0.001(2)
C143 0.035(3) 0.031(4) 0.035(3) -0.002(3) 0.003(2) 0.001(3)
C4 0.017(2) 0.034(4) 0.031(3) 0.012(2) -0.003(2) -0.006(2)
C61 0.036(3) 0.035(4) 0.041(4) -0.015(3) -0.004(3) 0.006(3)
C142 0.035(3) 0.044(4) 0.028(3) -0.011(3) 0.006(2) 0.002(3)
C133 0.024(3) 0.038(4) 0.044(4) 0.003(3) 0.002(2) 0.014(3)
C6 0.024(3) 0.022(3) 0.050(4) -0.004(3) -0.008(3) 0.000(2)
C132 0.046(4) 0.034(4) 0.031(3) 0.009(3) -0.008(3) 0.012(3)
C131 0.041(3) 0.026(4) 0.043(4) 0.000(3) -0.001(3) 0.004(3)
C73 0.019(3) 0.040(4) 0.059(4) 0.003(3) 0.001(3) 0.007(3)
C71 0.034(3) 0.039(4) 0.031(3) -0.008(3) 0.008(2) 0.010(3)
C62 0.035(3) 0.024(4) 0.056(4) -0.001(3) -0.008(3) -0.003(3)
C141 0.037(3) 0.047(4) 0.031(3) -0.016(3) -0.004(3) 0.019(3)
C63 0.024(3) 0.028(4) 0.084(6) -0.012(4) -0.013(3) -0.003(3)

loop_
_atom_type_symbol
_atom_type_description
_atom_type_scat_dispersion_real
_atom_type_scat_dispersion_imag
_atom_type_scat_source
C C 0.0181 0.0091 'International Tables Vol C Tables 4.2.6.8 and 6.1.1.4'
H H 0.0000 0.0000 'International Tables Vol C Tables 4.2.6.8 and 6.1.1.4'
P P 0.2955 0.4335 'International Tables Vol C Tables 4.2.6.8 and 6.1.1.4'
Se Se -0.7943 1.1372 'International Tables Vol C Tables 4.2.6.8 and 6.1.1.4'
Zr Zr -0.1862 2.2449 'International Tables Vol C Tables 4.2.6.8 and 6.1.1.4'

loop_
_exptl_crystal_face_index_h
_exptl_crystal_face_index_k
_exptl_crystal_face_index_l
_exptl_crystal_face_perp_dist
_exptl_oxdiff_crystal_face_indexfrac_h
_exptl_oxdiff_crystal_face_indexfrac_k
_exptl_oxdiff_crystal_face_indexfrac_l
_exptl_oxdiff_crystal_face_x
_exptl_oxdiff_crystal_face_y
_exptl_oxdiff_crystal_face_z
2 2 -11 0.0205 2.0000 2.0000 -11.0000 0.2075 0.8006 -0.4907
-6 -5 5 0.0270 -6.0000 -5.0000 5.0000 0.2248 -0.9737 -0.2328
6 5 -5 0.0270 6.0000 5.0000 -5.0000 -0.2248 0.9737 0.2328
10 1 -4 0.0400 10.0000 1.0000 -4.0000 0.3782 0.7220 0.6230
-1 4 -10 0.0279 -1.0000 4.0000 -10.0000 -0.1823 0.8113 -0.6805
1 -4 10 0.0279 1.0000 -4.0000 10.0000 0.1823 -0.8113 0.6805
-7 -1 -6 0.0346 -7.0000 -1.0000 -6.0000 0.0771 -0.1147 -0.9744
4 6 -1 0.0275 4.0000 6.0000 -1.0000 -0.5590 0.7905 0.3084
5 1 -11 0.0270 5.0000 1.0000 -11.0000 0.4394 0.8370 -0.2358
-5 -1 11 0.0270 -5.0000 -1.0000 11.0000 -0.4394 -0.8370 0.2358
-6 4 -4 0.0315 -6.0000 4.0000 -4.0000 -0.5716 0.3071 -0.7458
-9 -2 3 0.0256 -9.0000 -2.0000 3.0000 -0.1842 -0.7254 -0.6017
6 -4 4 0.0315 6.0000 -4.0000 4.0000 0.5716 -0.3071 0.7458
3 -3 -11 0.0301 3.0000 -3.0000 -11.0000 0.8594 0.3708 -0.4246
-3 3 11 0.0301 -3.0000 3.0000 11.0000 -0.8594 -0.3708 0.4246
7 1 6 0.0346 7.0000 1.0000 6.0000 -0.0771 0.1147 0.9744
6 5 1 0.0295 6.0000 5.0000 1.0000 -0.4327 0.6879 0.5991
-6 -5 -1 0.0295 -6.0000 -5.0000 -1.0000 0.4327 -0.6879 -0.5991
-4 -6 1 0.0275 -4.0000 -6.0000 1.0000 0.5590 -0.7905 -0.3084

loop_
_geom_angle_atom_site_label_1
_geom_angle_atom_site_label_2
_geom_angle_atom_site_label_3
_geom_angle
_geom_angle_site_symmetry_3
Se1 Zr1 Se2 86.52(2) .
C9 Zr1 Se2 81.40(12) .
C9 Zr1 Se1 116.36(13) .
C9 Zr1 C8 31.50(18) .
C9 Zr1 C2 151.60(16) .
C9 Zr1 C1 149.65(18) .
C9 Zr1 C5 118.21(18) .
C9 Zr1 C12 52.68(17) .
C8 Zr1 Se2 89.24(11) .
C8 Zr1 Se1 86.65(13) .
C8 Zr1 C2 148.79(16) .
C2 Zr1 Se2 120.20(11) .
C2 Zr1 Se1 85.20(13) .
C1 Zr1 Se2 90.25(11) .
C1 Zr1 Se1 91.98(12) .
C1 Zr1 C8 178.57(16) .
C1 Zr1 C2 31.30(16) .
C1 Zr1 C12 148.86(16) .
C5 Zr1 Se2 84.98(12) .
C5 Zr1 Se1 122.55(12) .
C5 Zr1 C8 149.66(18) .
C5 Zr1 C2 52.52(17) .
C5 Zr1 C1 31.56(17) .
C5 Zr1 C12 146.94(17) .
C3 Zr1 Se2 137.90(14) .
C3 Zr1 Se1 110.40(14) .
C3 Zr1 C9 119.85(17) .
C3 Zr1 C8 128.59(17) .
C3 Zr1 C2 31.76(17) .
C3 Zr1 C1 52.35(17) .
C3 Zr1 C5 53.20(18) .
C3 Zr1 C12 100.71(17) .
C10 Zr1 Se2 106.85(14) .
C10 Zr1 Se1 135.79(14) .
C10 Zr1 C9 32.06(17) .
C10 Zr1 C8 52.65(17) .
C10 Zr1 C2 119.53(17) .
C10 Zr1 C1 128.78(17) .
C10 Zr1 C5 100.84(18) .
C10 Zr1 C3 87.79(18) .
C10 Zr1 C12 53.49(19) .
C10 Zr1 C11 33.19(19) .
C10 Zr1 C4 76.50(18) .
C12 Zr1 Se2 119.92(11) .
C12 Zr1 Se1 83.05(12) .
C12 Zr1 C8 31.35(16) .
C12 Zr1 C2 117.57(16) .
C11 Zr1 Se2 134.91(13) .
C11 Zr1 Se1 110.58(14) .
C11 Zr1 C9 53.52(17) .
C11 Zr1 C8 52.50(16) .
C11 Zr1 C2 103.07(16) .
C11 Zr1 C1 128.54(16) .
C11 Zr1 C5 115.15(18) .
C11 Zr1 C3 76.27(18) .
C11 Zr1 C12 31.90(17) .
C11 Zr1 C4 83.65(18) .
C4 Zr1 Se2 111.43(15) .
C4 Zr1 Se1 138.26(13) .
C4 Zr1 C9 103.76(18) .
C4 Zr1 C8 128.99(17) .
C4 Zr1 C2 53.08(18) .
C4 Zr1 C1 52.43(17) .
C4 Zr1 C5 31.83(18) .
C4 Zr1 C3 32.8(2) .
C4 Zr1 C12 115.19(18) .
P1 Se2 Zr1 82.48(4) .
P1 Se1 Zr1 82.48(4) .
Se2 P1 Se1 106.40(5) .
Se2 P1 P1 101.91(9) 3_666
Se1 P1 P1 103.04(8) 3_666
C2 C7 C73 105.7(5) .
C2 C7 C71 112.5(4) .
C72 C7 C2 112.6(4) .
C72 C7 C73 108.7(5) .
C72 C7 C71 108.9(5) .
C71 C7 C73 108.4(5) .
C8 C9 Zr1 74.8(3) .
C8 C9 C13 125.0(5) .
C10 C9 Zr1 69.2(3) .
C10 C9 C8 106.5(5) .
C10 C9 C13 126.1(5) .
C13 C9 Zr1 134.7(4) .
Zr1 C8 H8 118.7 .
C9 C8 Zr1 73.7(3) .
C9 C8 H8 125.1 .
C12 C8 Zr1 74.3(3) .
C12 C8 C9 109.8(5) .
C12 C8 H8 125.1 .
C7 C2 Zr1 134.8(4) .
C1 C2 Zr1 73.6(3) .
C1 C2 C7 125.4(5) .
C3 C2 Zr1 69.2(3) .
C3 C2 C7 126.3(5) .
C3 C2 C1 106.2(5) .
Zr1 C1 H1 117.5 .
C2 C1 Zr1 75.1(3) .
C2 C1 H1 125.1 .
C2 C1 C5 109.8(5) .
C5 C1 Zr1 74.1(3) .
C5 C1 H1 125.1 .
C1 C5 Zr1 74.4(3) .
C1 C5 C6 125.5(5) .
C4 C5 Zr1 69.6(3) .
C4 C5 C1 106.3(5) .
C4 C5 C6 126.0(5) .
C6 C5 Zr1 134.2(3) .
C7 C72 H72A 109.5 .
C7 C72 H72B 109.5 .
C7 C72 H72C 109.5 .
H72A C72 H72B 109.5 .
H72A C72 H72C 109.5 .
H72B C72 H72C 109.5 .
Zr1 C3 H3 114.2 .
C2 C3 Zr1 79.1(3) .
C2 C3 H3 125.7 .
C2 C3 C4 108.7(5) .
C4 C3 Zr1 73.2(3) .
C4 C3 H3 125.7 .
Zr1 C10 H10 113.9 .
C9 C10 Zr1 78.8(3) .
C9 C10 H10 125.7 .
C9 C10 C11 108.5(5) .
C11 C10 Zr1 73.8(3) .
C11 C10 H10 125.7 .
C8 C12 Zr1 74.4(3) .
C8 C12 C14 126.8(5) .
C14 C12 Zr1 133.5(4) .
C11 C12 Zr1 69.1(3) .
C11 C12 C8 106.5(5) .
C11 C12 C14 124.8(5) .
C9 C13 C132 105.9(5) .
C9 C13 C131 113.2(5) .
C133 C13 C9 112.7(5) .
C133 C13 C132 107.8(5) .
C133 C13 C131 109.6(5) .
C131 C13 C132 107.3(5) .
C12 C14 C142 106.0(5) .
C143 C14 C12 111.4(5) .
C143 C14 C142 108.1(5) .
C143 C14 C141 109.3(6) .
C141 C14 C12 113.5(5) .
C141 C14 C142 108.4(5) .
Zr1 C11 H11 114.5 .
C10 C11 Zr1 73.0(3) .
C10 C11 H11 125.7 .
C12 C11 Zr1 79.0(3) .
C12 C11 C10 108.6(5) .
C12 C11 H11 125.7 .
C14 C143 H14A 109.5 .
C14 C143 H14B 109.5 .
C14 C143 H14C 109.5 .
H14A C143 H14B 109.5 .
H14A C143 H14C 109.5 .
H14B C143 H14C 109.5 .
Zr1 C4 H4 114.1 .
C5 C4 Zr1 78.5(3) .
C5 C4 C3 108.9(5) .
C5 C4 H4 125.6 .
C3 C4 Zr1 74.0(3) .
C3 C4 H4 125.6 .
H61A C61 H61B 109.5 .
H61A C61 H61C 109.5 .
H61B C61 H61C 109.5 .
C6 C61 H61A 109.5 .
C6 C61 H61B 109.5 .
C6 C61 H61C 109.5 .
C14 C142 H14D 109.5 .
C14 C142 H14E 109.5 .
C14 C142 H14F 109.5 .
H14D C142 H14E 109.5 .
H14D C142 H14F 109.5 .
H14E C142 H14F 109.5 .
C13 C133 H13A 109.5 .
C13 C133 H13B 109.5 .
C13 C133 H13C 109.5 .
H13A C133 H13B 109.5 .
H13A C133 H13C 109.5 .
H13B C133 H13C 109.5 .
C5 C6 C63 105.6(5) .
C61 C6 C5 112.6(5) .
C61 C6 C63 107.8(6) .
C62 C6 C5 112.1(5) .
C62 C6 C61 109.5(6) .
C62 C6 C63 109.0(6) .
C13 C132 H13D 109.5 .
C13 C132 H13E 109.5 .
C13 C132 H13F 109.5 .
H13D C132 H13E 109.5 .
H13D C132 H13F 109.5 .
H13E C132 H13F 109.5 .
C13 C131 H13G 109.5 .
C13 C131 H13H 109.5 .
C13 C131 H13I 109.5 .
H13G C131 H13H 109.5 .
H13G C131 H13I 109.5 .
H13H C131 H13I 109.5 .
C7 C73 H73A 109.5 .
C7 C73 H73B 109.5 .
C7 C73 H73C 109.5 .
H73A C73 H73B 109.5 .
H73A C73 H73C 109.5 .
H73B C73 H73C 109.5 .
C7 C71 H71A 109.5 .
C7 C71 H71B 109.5 .
C7 C71 H71C 109.5 .
H71A C71 H71B 109.5 .
H71A C71 H71C 109.5 .
H71B C71 H71C 109.5 .
C6 C62 H62A 109.5 .
C6 C62 H62B 109.5 .
C6 C62 H62C 109.5 .
H62A C62 H62B 109.5 .
H62A C62 H62C 109.5 .
H62B C62 H62C 109.5 .
C14 C141 H14G 109.5 .
C14 C141 H14H 109.5 .
C14 C141 H14I 109.5 .
H14G C141 H14H 109.5 .
H14G C141 H14I 109.5 .
H14H C141 H14I 109.5 .
C6 C63 H63A 109.5 .
C6 C63 H63B 109.5 .
C6 C63 H63C 109.5 .
H63A C63 H63B 109.5 .
H63A C63 H63C 109.5 .
H63B C63 H63C 109.5 .

loop_
_geom_bond_atom_site_label_1
_geom_bond_atom_site_label_2
_geom_bond_distance
_geom_bond_site_symmetry_2
Zr1 Se2 2.6329(6) .
Zr1 Se1 2.6309(7) .
Zr1 C9 2.605(5) .
Zr1 C8 2.620(5) .
Zr1 C2 2.630(5) .
Zr1 C1 2.610(5) .
Zr1 C5 2.606(5) .
Zr1 C3 2.503(5) .
Zr1 C10 2.482(5) .
Zr1 C12 2.619(5) .
Zr1 C11 2.492(5) .
Zr1 C4 2.493(5) .
Se2 P1 2.2515(15) .
Se1 P1 2.2538(14) .
P1 P1 2.266(3) 3_666
C7 C2 1.524(8) .
C7 C72 1.524(8) .
C7 C73 1.538(8) .
C7 C71 1.534(8) .
C9 C8 1.418(8) .
C9 C10 1.410(8) .
C9 C13 1.525(8) .
C8 H8 0.9500 .
C8 C12 1.415(7) .
C2 C1 1.414(7) .
C2 C3 1.410(8) .
C1 H1 0.9500 .
C1 C5 1.418(8) .
C5 C4 1.402(8) .
C5 C6 1.531(9) .
C72 H72A 0.9800 .
C72 H72B 0.9800 .
C72 H72C 0.9800 .
C3 H3 0.9500 .
C3 C4 1.412(9) .
C10 H10 0.9500 .
C10 C11 1.421(8) .
C12 C14 1.525(8) .
C12 C11 1.410(8) .
C13 C133 1.524(9) .
C13 C132 1.543(8) .
C13 C131 1.532(9) .
C14 C143 1.518(9) .
C14 C142 1.550(8) .
C14 C141 1.523(8) .
C11 H11 0.9500 .
C143 H14A 0.9800 .
C143 H14B 0.9800 .
C143 H14C 0.9800 .
C4 H4 0.9500 .
C61 H61A 0.9800 .
C61 H61B 0.9800 .
C61 H61C 0.9800 .
C61 C6 1.530(10) .
C142 H14D 0.9800 .
C142 H14E 0.9800 .
C142 H14F 0.9800 .
C133 H13A 0.9800 .
C133 H13B 0.9800 .
C133 H13C 0.9800 .
C6 C62 1.526(9) .
C6 C63 1.535(8) .
C132 H13D 0.9800 .
C132 H13E 0.9800 .
C132 H13F 0.9800 .
C131 H13G 0.9800 .
C131 H13H 0.9800 .
C131 H13I 0.9800 .
C73 H73A 0.9800 .
C73 H73B 0.9800 .
C73 H73C 0.9800 .
C71 H71A 0.9800 .
C71 H71B 0.9800 .
C71 H71C 0.9800 .
C62 H62A 0.9800 .
C62 H62B 0.9800 .
C62 H62C 0.9800 .
C141 H14G 0.9800 .
C141 H14H 0.9800 .
C141 H14I 0.9800 .
C63 H63A 0.9800 .
C63 H63B 0.9800 .
C63 H63C 0.9800 .

loop_
_geom_torsion_atom_site_label_1
_geom_torsion_atom_site_label_2
_geom_torsion_atom_site_label_3
_geom_torsion_atom_site_label_4
_geom_torsion
Zr1 C9 C8 C12 -66.1(4)
Zr1 C9 C10 C11 68.5(4)
Zr1 C9 C13 C133 -83.0(7)
Zr1 C9 C13 C132 159.3(4)
Zr1 C9 C13 C131 42.0(8)
Zr1 C8 C12 C14 133.2(5)
Zr1 C8 C12 C11 -62.0(4)
Zr1 C2 C1 C5 -66.6(3)
Zr1 C2 C3 C4 67.9(4)
Zr1 C1 C5 C4 -62.7(3)
Zr1 C1 C5 C6 133.6(5)
Zr1 C5 C4 C3 -68.5(4)
Zr1 C5 C6 C61 76.5(7)
Zr1 C5 C6 C62 -47.6(8)
Zr1 C5 C6 C63 -166.1(5)
Zr1 C3 C4 C5 71.5(4)
Zr1 C10 C11 C12 71.7(4)
Zr1 C12 C14 C143 89.2(6)
Zr1 C12 C14 C142 -153.5(4)
Zr1 C12 C14 C141 -34.7(7)
Zr1 C12 C11 C10 -67.7(4)
C7 C2 C1 Zr1 -133.8(5)
C7 C2 C1 C5 159.7(5)
C7 C2 C3 Zr1 131.0(5)
C7 C2 C3 C4 -161.1(5)
C9 C8 C12 Zr1 65.7(4)
C9 C8 C12 C14 -161.2(5)
C9 C8 C12 C11 3.7(6)
C9 C10 C11 Zr1 -71.9(4)
C9 C10 C11 C12 -0.1(6)
C8 C9 C10 Zr1 -66.1(4)
C8 C9 C10 C11 2.4(6)
C8 C9 C13 C133 21.1(7)
C8 C9 C13 C132 -96.6(6)
C8 C9 C13 C131 146.1(5)
C8 C12 C14 C143 -15.1(8)
C8 C12 C14 C142 102.2(6)
C8 C12 C14 C141 -139.0(6)
C8 C12 C11 Zr1 65.5(4)
C8 C12 C11 C10 -2.1(6)
C2 C1 C5 Zr1 67.2(3)
C2 C1 C5 C4 4.5(5)
C2 C1 C5 C6 -159.2(5)
C2 C3 C4 Zr1 -71.9(4)
C2 C3 C4 C5 -0.4(6)
C1 C2 C3 Zr1 -64.8(3)
C1 C2 C3 C4 3.1(6)
C1 C5 C4 Zr1 66.0(3)
C1 C5 C4 C3 -2.5(6)
C1 C5 C6 C61 -26.9(7)
C1 C5 C6 C62 -150.9(6)
C1 C5 C6 C63 90.5(7)
C72 C7 C2 Zr1 -75.9(6)
C72 C7 C2 C1 26.7(7)
C72 C7 C2 C3 -172.0(5)
C3 C2 C1 Zr1 61.9(3)
C3 C2 C1 C5 -4.7(5)
C10 C9 C8 Zr1 62.3(3)
C10 C9 C8 C12 -3.8(6)
C10 C9 C13 C133 -178.9(5)
C10 C9 C13 C132 63.5(7)
C10 C9 C13 C131 -53.8(7)
C13 C9 C8 Zr1 -134.4(5)
C13 C9 C8 C12 159.5(5)
C13 C9 C10 Zr1 130.8(5)
C13 C9 C10 C11 -160.7(5)
C14 C12 C11 Zr1 -129.2(5)
C14 C12 C11 C10 163.1(5)
C11 C12 C14 C143 -177.4(5)
C11 C12 C14 C142 -60.0(7)
C11 C12 C14 C141 58.8(8)
C4 C5 C6 C61 172.6(5)
C4 C5 C6 C62 48.5(7)
C4 C5 C6 C63 -70.0(7)
C6 C5 C4 Zr1 -130.5(5)
C6 C5 C4 C3 161.0(5)
C73 C7 C2 Zr1 165.7(4)
C73 C7 C2 C1 -91.7(6)
C73 C7 C2 C3 69.6(7)
C71 C7 C2 Zr1 47.7(7)
C71 C7 C2 C1 150.2(5)
C71 C7 C2 C3 -48.5(7)
